data_7224902
loop_
_publ_author_name
'Thu\'ery, Pierre'
'Harrowfield, Jack'

_publ_section_title
;
 Anchoring flexible uranyl dicarboxylate chains through stacking
 interactions of ancillary ligands on chiral U(vi) centres
;
_journal_issue 21
_journal_name_full CrystEngComm
_journal_page_first 3905
_journal_paper_doi 10.1039/C6CE00603E
_journal_volume 18
_journal_year 2016
_chemical_formula_sum 'C25 H30 N2 O6 U'
_chemical_formula_weight 692.54
_space_group_crystal_system monoclinic
_space_group_IT_number 14
_space_group_name_Hall '-P 2ybc'
_space_group_name_H-M_alt 'P 1 21/c 1'
_symmetry_space_group_name_Hall '-P 2ybc'
_symmetry_space_group_name_H-M 'P 1 21/c 1'
_atom_sites_solution_hydrogens mixed
_audit_creation_method SHELXL-2014
_audit_update_record
;
2016-03-14 deposited with the CCDC.
2016-04-11 downloaded from the CCDC.
;
_cell_angle_alpha 90
_cell_angle_beta 92.994(3)
_cell_angle_gamma 90
_cell_formula_units_Z 4
_cell_length_a 8.0731(4)
_cell_length_b 17.3445(6)
_cell_length_c 17.4005(7)
_cell_measurement_reflns_used 75724
_cell_measurement_temperature 150(2)
_cell_measurement_theta_max 25.68
_cell_measurement_theta_min 2.35
_cell_volume 2433.16(18)
_computing_cell_refinement 'HKL2000 (Otwinowski & Minor, 1997)'
_computing_data_collection 'COLLECT (Nonius, 1998)'
_computing_data_reduction 'HKL2000 (Otwinowski & Minor, 1997)'
_computing_molecular_graphics 'SHELXTL (Sheldrick, 2008)'
_computing_publication_material 'SHELXTL (Sheldrick, 2008); PLATON (Spek, 2003)'
_computing_structure_refinement 'SHELXL (Sheldrick, 2015)'
_computing_structure_solution 'SHELXT (Sheldrick, 2015)'
_diffrn_ambient_temperature 150(2)
_diffrn_measured_fraction_theta_full 0.999
_diffrn_measured_fraction_theta_max 0.999
_diffrn_measurement_device_type 'Nonius Kappa-CCD area-detector diffractometer'
_diffrn_measurement_method 'two \f and four \w scans with 2\% steps (419 frames)'
_diffrn_radiation_monochromator graphite
_diffrn_radiation_source 'fine-focus sealed tube'
_diffrn_radiation_type MoK\a
_diffrn_radiation_wavelength 0.71073
_diffrn_reflns_av_R_equivalents 0.0461
_diffrn_reflns_av_unetI/netI 0.0490
_diffrn_reflns_Laue_measured_fraction_full 0.999
_diffrn_reflns_Laue_measured_fraction_max 0.999
_diffrn_reflns_limit_h_max 9
_diffrn_reflns_limit_h_min -9
_diffrn_reflns_limit_k_max 21
_diffrn_reflns_limit_k_min -21
_diffrn_reflns_limit_l_max 21
_diffrn_reflns_limit_l_min -21
_diffrn_reflns_number 75724
_diffrn_reflns_point_group_measured_fraction_full 0.999
_diffrn_reflns_point_group_measured_fraction_max 0.999
_diffrn_reflns_theta_full 25.242
_diffrn_reflns_theta_max 25.679
_diffrn_reflns_theta_min 2.348
_diffrn_standards_decay_% 0
_diffrn_standards_interval_time 0
_diffrn_standards_number 0
_exptl_absorpt_coefficient_mu 6.714
_exptl_absorpt_correction_T_max 0.546
_exptl_absorpt_correction_T_min 0.462
_exptl_absorpt_correction_type multi-scan
_exptl_absorpt_process_details 'SCALEPACK (Otwinowski & Minor, 1997)'
_exptl_crystal_colour 'translucent light yellow'
_exptl_crystal_density_diffrn 1.891
_exptl_crystal_description parallelepiped
_exptl_crystal_F_000 1336
_exptl_crystal_size_max 0.14
_exptl_crystal_size_mid 0.14
_exptl_crystal_size_min 0.09
_refine_diff_density_max 2.836
_refine_diff_density_min -2.694
_refine_diff_density_rms 0.238
_refine_ls_extinction_method none
_refine_ls_goodness_of_fit_ref 1.059
_refine_ls_hydrogen_treatment constr
_refine_ls_matrix_type full
_refine_ls_number_parameters 326
_refine_ls_number_reflns 4611
_refine_ls_number_restraints 156
_refine_ls_restrained_S_all 1.239
_refine_ls_R_factor_all 0.0767
_refine_ls_R_factor_gt 0.0628
_refine_ls_shift/su_max 0.002
_refine_ls_shift/su_mean 0.000
_refine_ls_structure_factor_coef Fsqd
_refine_ls_weighting_details 'w=1/[\s^2^(Fo^2^)+(0.0966P)^2^+24.1479P] where P=(Fo^2^+2Fc^2^)/3'
_refine_ls_weighting_scheme calc
_refine_ls_wR_factor_gt 0.1733
_refine_ls_wR_factor_ref 0.1822
_reflns_Friedel_coverage 0.000
_reflns_number_gt 3788
_reflns_number_total 4611
_reflns_threshold_expression 'I > 2\s(I)'
_cod_data_source_file c6ce00603e1.cif
_cod_data_source_block 8
_cod_depositor_comments 'Adding full bibliography for 7224895--7224902.cif.'
_cod_database_code 7224902
_shelx_space_group_comment
;
The symmetry employed for this shelxl refinement is uniquely defined
by the following loop, which should always be used as a source of
symmetry information in preference to the above space-group names.
They are only intended as comments.
;
_shelxl_version_number 2014-3

loop_
_space_group_symop_operation_xyz
'x, y, z'
'-x, y+1/2, -z+1/2'
'-x, -y, -z'
'x, -y-1/2, z-1/2'

loop_
_atom_site_label
_atom_site_type_symbol
_atom_site_fract_x
_atom_site_fract_y
_atom_site_fract_z
_atom_site_U_iso_or_equiv
_atom_site_adp_type
_atom_site_occupancy
_atom_site_site_symmetry_order
_atom_site_calc_flag
_atom_site_refinement_flags_posn
_atom_site_refinement_flags_adp
_atom_site_refinement_flags_occupancy
_atom_site_disorder_assembly
_atom_site_disorder_group
U1 U 0.83220(5) 0.35597(2) 0.18163(2) 0.04546(19) Uani 1 1 d . . . . .
O1 O 0.9487(9) 0.2937(5) 0.1261(5) 0.0547(19) Uani 1 1 d . . . . .
O2 O 0.7045(14) 0.4170(5) 0.2347(6) 0.077(3) Uani 1 1 d . . . . .
O3 O 1.1010(11) 0.3993(5) 0.2364(4) 0.065(2) Uani 1 1 d D . . . .
O4 O 0.9772(12) 0.3118(6) 0.2984(6) 0.087(3) Uani 1 1 d D U . . .
O5 O 2.7095(12) 0.2578(5) 0.7398(5) 0.067(2) Uani 1 1 d . . . . .
O6 O 2.5725(10) 0.2102(5) 0.6418(5) 0.063(2) Uani 1 1 d . . . . .
N1 N 0.7228(10) 0.3991(6) 0.0419(5) 0.049(2) Uani 1 1 d . . . . .
N2 N 0.9104(10) 0.4965(5) 0.1310(5) 0.044(2) Uani 1 1 d . . . . .
C1 C 1.1066(14) 0.3557(8) 0.2944(7) 0.104(5) Uani 1 1 d D U . . .
C2 C 1.239(2) 0.3537(11) 0.3582(9) 0.120(5) Uani 1 1 d D U . . .
H2A H 1.1870 0.3617 0.4080 0.144 Uiso 1 1 calc R U . . .
H2B H 1.2919 0.3023 0.3596 0.144 Uiso 1 1 calc R U . . .
C3 C 1.3664(16) 0.4136(11) 0.3485(11) 0.132(4) Uani 1 1 d D U . . .
H3A H 1.3161 0.4656 0.3453 0.158 Uiso 1 1 calc R U . . .
H3B H 1.4277 0.4041 0.3016 0.158 Uiso 1 1 calc R U . . .
C4 C 1.4817(19) 0.4054(18) 0.4217(10) 0.151(5) Uani 1 1 d D U . . .
H4A H 1.4731 0.4519 0.4542 0.181 Uiso 1 1 calc R U . . .
H4B H 1.4475 0.3602 0.4519 0.181 Uiso 1 1 calc R U . . .
C5 C 1.6527(17) 0.3955(14) 0.4002(9) 0.166(5) Uani 1 1 d D U . . .
H5A H 1.7032 0.4467 0.3922 0.199 Uiso 1 1 calc R U . . .
H5B H 1.6540 0.3667 0.3512 0.199 Uiso 1 1 calc R U . . .
C6 C 1.753(2) 0.3525(8) 0.4619(10) 0.155(5) Uani 1 1 d D U . . .
H6A H 1.8443 0.3248 0.4380 0.186 Uiso 1 1 calc R U . . .
H6B H 1.6812 0.3136 0.4852 0.186 Uiso 1 1 calc R U . . .
C7 C 1.8271(17) 0.4057(9) 0.5260(9) 0.142(4) Uani 1 1 d D U . . .
H7A H 1.7583 0.4470 0.5427 0.170 Uiso 0.40(3) 1 d R U P A .
H7B H 1.8971 0.4255 0.4877 0.170 Uiso 0.40(3) 1 d R U P . .
H7C H 1.7743 0.4195 0.5734 0.170 Uiso 0.60(3) 1 d R U P . .
H7D H 1.8261 0.4462 0.4926 0.170 Uiso 0.60(3) 1 d R U P . .
C8A C 1.961(3) 0.3587(12) 0.5681(17) 0.132(5) Uani 0.40(3) 1 d D U P A 1
H8A H 1.9436 0.3044 0.5740 0.158 Uiso 0.40(3) 1 d R U P A 1
H8B H 1.9351 0.3843 0.6148 0.158 Uiso 0.40(3) 1 d R U P A 1
C9A C 2.1089(19) 0.4093(14) 0.5768(13) 0.125(5) Uani 0.40(3) 1 d D U P A 1
H9A H 2.1187 0.4600 0.5554 0.150 Uiso 0.40(3) 1 d R U P A 1
H9B H 2.1459 0.3723 0.5404 0.150 Uiso 0.40(3) 1 d R U P A 1
C8B C 2.0028(15) 0.3769(17) 0.5455(9) 0.130(5) Uani 0.60(3) 1 d D U P A 2
H8C H 2.0783 0.4066 0.5214 0.156 Uiso 0.60(3) 1 d R U P A 2
H8D H 2.0057 0.3238 0.5262 0.156 Uiso 0.60(3) 1 d R U P A 2
C9B C 2.0337(13) 0.3705(15) 0.6313(9) 0.127(5) Uani 0.60(3) 1 d D U P A 2
H9C H 2.0019 0.3220 0.6518 0.152 Uiso 0.60(3) 1 d R U P A 2
H9D H 1.9682 0.4100 0.6547 0.152 Uiso 0.60(3) 1 d R U P A 2
C10 C 2.2073(13) 0.3933(9) 0.6506(9) 0.113(5) Uani 1 1 d D U . . .
H10A H 2.1339 0.3904 0.6922 0.136 Uiso 0.40(3) 1 d R U P A .
H10B H 2.2747 0.4385 0.6580 0.136 Uiso 0.40(3) 1 d R U P . .
H10C H 2.2522 0.4300 0.6113 0.136 Uiso 0.60(3) 1 d R U P . .
H10D H 2.2172 0.4187 0.7002 0.136 Uiso 0.60(3) 1 d R U P . .
C11 C 2.3143(15) 0.3245(8) 0.6448(10) 0.095(5) Uani 1 1 d D U . . .
H11A H 2.2554 0.2781 0.6621 0.114 Uiso 1 1 calc R U . . .
H11B H 2.3430 0.3166 0.5908 0.114 Uiso 1 1 calc R U . . .
C12 C 2.4664(14) 0.3374(8) 0.6941(10) 0.092(6) Uani 1 1 d D . . . .
H12A H 2.4379 0.3460 0.7481 0.110 Uiso 1 1 calc R U . . .
H12B H 2.5267 0.3832 0.6764 0.110 Uiso 1 1 calc R U . . .
C13 C 2.5721(14) 0.2662(7) 0.6884(7) 0.072(4) Uani 1 1 d D . . . .
C14 C 0.6419(16) 0.3516(7) -0.0043(7) 0.062(3) Uani 1 1 d . . . . .
H14 H 0.6266 0.3004 0.0133 0.074 Uiso 1 1 calc R U . . .
C15 C 0.5759(17) 0.3703(11) -0.0779(8) 0.073(4) Uani 1 1 d . . . . .
H15 H 0.5218 0.3324 -0.1096 0.087 Uiso 1 1 calc R U . . .
C16 C 0.5911(17) 0.4429(13) -0.1021(7) 0.083(5) Uani 1 1 d . . . . .
H16 H 0.5434 0.4573 -0.1511 0.099 Uiso 1 1 calc R U . . .
C17 C 0.6763(16) 0.4979(9) -0.0566(7) 0.067(4) Uani 1 1 d . . . . .
C18 C 0.7460(12) 0.4723(7) 0.0167(6) 0.048(3) Uani 1 1 d . . . . .
C19 C 0.8424(14) 0.5243(6) 0.0646(6) 0.049(3) Uani 1 1 d . . . . .
C20 C 0.8565(17) 0.6027(7) 0.0411(8) 0.063(3) Uani 1 1 d . . . . .
C21 C 0.785(2) 0.6278(10) -0.0293(10) 0.082(5) Uani 1 1 d . . . . .
H21 H 0.7954 0.6803 -0.0438 0.099 Uiso 1 1 calc R U . . .
C22 C 0.702(2) 0.5780(10) -0.0771(9) 0.081(5) Uani 1 1 d . . . . .
H22 H 0.6597 0.5960 -0.1257 0.097 Uiso 1 1 calc R U . . .
C23 C 0.959(2) 0.6536(8) 0.0941(10) 0.078(5) Uani 1 1 d . . . . .
H23 H 0.9807 0.7057 0.0811 0.094 Uiso 1 1 calc R U . . .
C24 C 1.0193(18) 0.6241(8) 0.1588(10) 0.071(4) Uani 1 1 d . . . . .
H24 H 1.0785 0.6563 0.1949 0.086 Uiso 1 1 calc R U . . .
C25 C 0.9981(15) 0.5452(6) 0.1764(8) 0.056(3) Uani 1 1 d . . . . .
H25 H 1.0490 0.5260 0.2230 0.067 Uiso 1 1 calc R U . . .

loop_
_atom_site_aniso_label
_atom_site_aniso_U_11
_atom_site_aniso_U_22
_atom_site_aniso_U_33
_atom_site_aniso_U_23
_atom_site_aniso_U_13
_atom_site_aniso_U_12
U1 0.0637(3) 0.0354(3) 0.0375(3) 0.00190(15) 0.00491(18) 0.00058(17)
O1 0.047(4) 0.049(5) 0.067(5) -0.012(4) -0.005(4) 0.008(3)
O2 0.115(8) 0.040(5) 0.084(6) -0.011(4) 0.062(6) -0.010(5)
O3 0.082(6) 0.059(5) 0.051(5) 0.012(4) -0.019(4) -0.015(5)
O4 0.103(5) 0.079(5) 0.078(4) 0.015(4) -0.019(4) -0.022(4)
O5 0.097(7) 0.047(5) 0.055(5) -0.014(4) -0.004(5) 0.021(5)
O6 0.055(5) 0.073(6) 0.062(5) -0.029(4) 0.014(4) -0.002(4)
N1 0.037(4) 0.062(6) 0.048(5) 0.015(5) 0.009(4) 0.001(4)
N2 0.042(4) 0.037(5) 0.055(5) 0.010(4) 0.014(4) 0.005(4)
C1 0.103(6) 0.105(6) 0.102(6) 0.007(4) -0.008(4) -0.013(4)
C2 0.105(7) 0.131(8) 0.122(8) 0.009(7) -0.022(7) -0.025(6)
C3 0.095(7) 0.155(9) 0.142(8) -0.002(8) -0.023(7) -0.020(7)
C4 0.103(8) 0.185(10) 0.161(9) -0.012(9) -0.027(8) -0.012(8)
C5 0.114(8) 0.209(11) 0.172(10) -0.007(9) -0.020(8) 0.001(8)
C6 0.097(8) 0.205(11) 0.162(9) 0.008(9) -0.006(7) 0.003(8)
C7 0.088(7) 0.207(11) 0.130(9) 0.002(9) 0.001(7) 0.010(8)
C8A 0.074(7) 0.201(12) 0.119(9) -0.006(9) 0.000(7) 0.006(8)
C9A 0.066(7) 0.197(12) 0.110(9) -0.009(9) 0.000(7) 0.005(8)
C8B 0.073(7) 0.199(12) 0.118(9) -0.005(9) 0.003(7) 0.004(8)
C9B 0.069(7) 0.199(12) 0.112(9) -0.011(9) 0.000(7) 0.003(8)
C10 0.052(6) 0.191(12) 0.097(9) -0.015(9) 0.002(6) 0.007(8)
C11 0.102(6) 0.089(6) 0.093(6) 0.003(5) -0.007(5) 0.002(5)
C12 0.058(8) 0.103(12) 0.114(13) -0.062(11) 0.002(8) -0.008(8)
C13 0.089(10) 0.071(9) 0.058(7) -0.027(7) 0.022(7) -0.013(8)
C14 0.059(7) 0.077(9) 0.050(7) 0.009(6) 0.003(6) -0.020(6)
C15 0.055(7) 0.113(13) 0.050(7) 0.007(8) 0.005(6) -0.005(8)
C16 0.055(7) 0.159(18) 0.035(6) 0.012(9) 0.012(5) 0.023(9)
C17 0.061(7) 0.096(10) 0.046(6) 0.033(7) 0.025(6) 0.034(7)
C18 0.037(5) 0.063(7) 0.046(6) 0.013(5) 0.015(4) 0.014(5)
C19 0.051(6) 0.044(6) 0.056(6) 0.014(5) 0.025(5) 0.018(5)
C20 0.072(8) 0.041(6) 0.078(9) 0.007(6) 0.032(7) 0.013(6)
C21 0.105(12) 0.066(9) 0.080(10) 0.039(9) 0.046(9) 0.044(9)
C22 0.095(11) 0.090(11) 0.062(8) 0.030(8) 0.046(8) 0.050(10)
C23 0.104(12) 0.049(8) 0.087(11) 0.016(7) 0.050(9) 0.019(7)
C24 0.068(8) 0.046(7) 0.103(12) -0.010(8) 0.039(8) -0.010(6)
C25 0.065(7) 0.029(5) 0.075(8) -0.003(5) 0.020(6) 0.002(5)

loop_
_atom_type_symbol
_atom_type_description
_atom_type_scat_dispersion_real
_atom_type_scat_dispersion_imag
_atom_type_scat_source
C C 0.0033 0.0016 'International Tables Vol C Tables 4.2.6.8 and 6.1.1.4'
H H 0.0000 0.0000 'International Tables Vol C Tables 4.2.6.8 and 6.1.1.4'
N N 0.0061 0.0033 'International Tables Vol C Tables 4.2.6.8 and 6.1.1.4'
O O 0.0106 0.0060 'International Tables Vol C Tables 4.2.6.8 and 6.1.1.4'
U U -9.6767 9.6646 'International Tables Vol C Tables 4.2.6.8 and 6.1.1.4'

loop_
_geom_angle_atom_site_label_1
_geom_angle_atom_site_label_2
_geom_angle_atom_site_label_3
_geom_angle
_geom_angle_site_symmetry_1
_geom_angle_site_symmetry_3
O1 U1 O2 176.8(4) . .
O1 U1 O4 91.0(4) . .
O2 U1 O4 91.2(5) . .
O1 U1 O3 85.0(3) . .
O2 U1 O3 98.2(4) . .
O4 U1 O3 52.2(3) . .
O1 U1 O5 88.4(4) . 4_365
O2 U1 O5 90.4(4) . 4_365
O4 U1 O5 65.5(3) . 4_365
O3 U1 O5 117.2(3) . 4_365
O1 U1 O6 91.8(3) . 4_365
O2 U1 O6 85.1(4) . 4_365
O4 U1 O6 117.2(3) . 4_365
O3 U1 O6 168.8(3) . 4_365
O5 U1 O6 51.9(3) 4_365 4_365
O1 U1 N1 80.3(3) . .
O2 U1 N1 97.7(4) . .
O4 U1 N1 169.9(3) . .
O3 U1 N1 121.2(3) . .
O5 U1 N1 118.9(3) 4_365 .
O6 U1 N1 68.6(3) 4_365 .
O1 U1 N2 103.7(3) . .
O2 U1 N2 77.3(3) . .
O4 U1 N2 116.9(3) . .
O3 U1 N2 68.2(3) . .
O5 U1 N2 167.4(3) 4_365 .
O6 U1 N2 123.0(3) 4_365 .
N1 U1 N2 61.0(3) . .
C1 O3 U1 97.0(6) . .
C1 O4 U1 97.1(7) . .
C13 O5 U1 98.3(6) . 4_766
C13 O6 U1 102.1(7) . 4_766
C14 N1 C18 117.7(10) . .
C14 N1 U1 121.3(8) . .
C18 N1 U1 121.0(8) . .
C25 N2 C19 117.5(10) . .
C25 N2 U1 120.6(7) . .
C19 N2 U1 121.1(7) . .
O3 C1 O4 113.6(9) . .
O3 C1 C2 127.0(8) . .
O4 C1 C2 119.3(8) . .
C3 C2 C1 111.9(7) . .
C3 C2 H2A 109.2 . .
C1 C2 H2A 109.2 . .
C3 C2 H2B 109.2 . .
C1 C2 H2B 109.2 . .
H2A C2 H2B 107.9 . .
C2 C3 C4 103.6(15) . .
C2 C3 H3A 111.0 . .
C4 C3 H3A 111.0 . .
C2 C3 H3B 111.0 . .
C4 C3 H3B 111.0 . .
H3A C3 H3B 109.0 . .
C5 C4 C3 109.7(9) . .
C5 C4 H4A 109.7 . .
C3 C4 H4A 109.7 . .
C5 C4 H4B 109.7 . .
C3 C4 H4B 109.7 . .
H4A C4 H4B 108.2 . .
C4 C5 C6 110.8(10) . .
C4 C5 H5A 109.5 . .
C6 C5 H5A 109.5 . .
C4 C5 H5B 109.5 . .
C6 C5 H5B 109.5 . .
H5A C5 H5B 108.1 . .
C5 C6 C7 113.1(7) . .
C5 C6 H6A 109.0 . .
C7 C6 H6A 109.0 . .
C5 C6 H6B 109.0 . .
C7 C6 H6B 109.0 . .
H6A C6 H6B 107.8 . .
C8A C7 C6 105.6(7) . .
C8B C7 C6 106.7(6) . .
C8A C7 H7A 131.8 . .
C6 C7 H7A 117.1 . .
C8A C7 H7B 95.4 . .
C6 C7 H7B 86.1 . .
H7A C7 H7B 108.3 . .
C8B C7 H7C 109.4 . .
C6 C7 H7C 125.9 . .
C8A C7 H7D 134.8 . .
C8B C7 H7D 111.8 . .
C6 C7 H7D 90.5 . .
H7C C7 H7D 111.1 . .
C9A C8A C7 106.5(9) . .
C9A C8A H8A 134.0 . .
C7 C8A H8A 118.2 . .
C9A C8A H8B 81.5 . .
C7 C8A H8B 88.6 . .
H8A C8A H8B 108.8 . .
C8A C9A C10 111.4(9) . .
C8A C9A H9A 125.8 . .
C10 C9A H9A 116.8 . .
C8A C9A H9B 79.2 . .
C10 C9A H9B 105.8 . .
H9A C9A H9B 108.7 . .
C9B C8B C7 110.5(6) . .
C9B C8B H8C 114.6 . .
C7 C8B H8C 110.3 . .
C9B C8B H8D 105.3 . .
C7 C8B H8D 105.6 . .
H8C C8B H8D 110.0 . .
C10 C9B C8B 108.2(7) . .
C10 C9B H9C 114.9 . .
C8B C9B H9C 113.8 . .
C10 C9B H9D 104.3 . .
C8B C9B H9D 107.4 . .
H9C C9B H9D 107.7 . .
C9B C10 C11 108.6(8) . .
C11 C10 C9A 112.0(9) . .
C11 C10 H10A 113.3 . .
C9A C10 H10A 109.6 . .
C11 C10 H10B 109.8 . .
C9A C10 H10B 103.5 . .
H10A C10 H10B 108.0 . .
C9B C10 H10C 112.5 . .
C11 C10 H10C 103.2 . .
C9B C10 H10D 111.0 . .
C11 C10 H10D 114.0 . .
H10C C10 H10D 107.3 . .
C12 C11 C10 108.0(7) . .
C12 C11 H11A 110.1 . .
C10 C11 H11A 110.1 . .
C12 C11 H11B 110.1 . .
C10 C11 H11B 110.1 . .
H11A C11 H11B 108.4 . .
C11 C12 C13 107.1(7) . .
C11 C12 H12A 110.3 . .
C13 C12 H12A 110.3 . .
C11 C12 H12B 110.3 . .
C13 C12 H12B 110.3 . .
H12A C12 H12B 108.5 . .
O6 C13 O5 107.6(8) . .
O6 C13 C12 133.8(9) . .
O5 C13 C12 118.5(9) . .
N1 C14 C15 124.9(12) . .
N1 C14 H14 117.5 . .
C15 C14 H14 117.5 . .
C16 C15 C14 118.1(14) . .
C16 C15 H15 121.0 . .
C14 C15 H15 121.0 . .
C15 C16 C17 121.0(13) . .
C15 C16 H16 119.5 . .
C17 C16 H16 119.5 . .
C16 C17 C18 116.7(13) . .
C16 C17 C22 126.0(14) . .
C18 C17 C22 117.3(15) . .
N1 C18 C19 118.8(9) . .
N1 C18 C17 121.4(12) . .
C19 C18 C17 119.8(12) . .
N2 C19 C20 123.6(12) . .
N2 C19 C18 117.4(10) . .
C20 C19 C18 118.9(11) . .
C21 C20 C19 120.9(15) . .
C21 C20 C23 123.2(14) . .
C19 C20 C23 115.8(13) . .
C22 C21 C20 120.6(14) . .
C22 C21 H21 119.7 . .
C20 C21 H21 119.7 . .
C21 C22 C17 122.2(14) . .
C21 C22 H22 118.9 . .
C17 C22 H22 118.9 . .
C24 C23 C20 118.0(13) . .
C24 C23 H23 121.0 . .
C20 C23 H23 121.0 . .
C23 C24 C25 121.5(15) . .
C23 C24 H24 119.3 . .
C25 C24 H24 119.3 . .
N2 C25 C24 123.4(13) . .
N2 C25 H25 118.3 . .
C24 C25 H25 118.3 . .

loop_
_geom_bond_atom_site_label_1
_geom_bond_atom_site_label_2
_geom_bond_distance
_geom_bond_site_symmetry_2
U1 O1 1.755(8) .
U1 O2 1.771(8) .
U1 O4 2.417(9) .
U1 O3 2.443(8) .
U1 O5 2.451(8) 4_365
U1 O6 2.458(9) 4_365
U1 N1 2.651(9) .
U1 N2 2.678(8) .
O3 C1 1.259(8) .
O4 C1 1.298(8) .
O5 C13 1.396(13) .
O5 U1 2.451(8) 4_766
O6 C13 1.265(14) .
O6 U1 2.458(9) 4_766
N1 C14 1.302(15) .
N1 C18 1.358(15) .
N2 C25 1.335(15) .
N2 C19 1.343(14) .
C1 C2 1.499(8) .
C2 C3 1.480(9) .
C2 H2A 0.9900 .
C2 H2B 0.9900 .
C3 C4 1.544(10) .
C3 H3A 0.9900 .
C3 H3B 0.9900 .
C4 C5 1.459(10) .
C4 H4A 0.9900 .
C4 H4B 0.9900 .
C5 C6 1.508(9) .
C5 H5A 0.9900 .
C5 H5B 0.9900 .
C6 C7 1.544(5) .
C6 H6A 0.9900 .
C6 H6B 0.9900 .
C7 C8A 1.514(10) .
C7 C8B 1.525(5) .
C7 H7A 0.9599 .
C7 H7B 0.9600 .
C7 H7C 0.9777 .
C7 H7D 0.9115 .
C8A C9A 1.480(10) .
C8A H8A 0.9601 .
C8A H8B 0.9600 .
C9A C10 1.500(10) .
C9A H9A 0.9600 .
C9A H9B 0.9600 .
C8B C9B 1.504(5) .
C8B H8C 0.9164 .
C8B H8D 0.9811 .
C9B C10 1.478(10) .
C9B H9C 0.9537 .
C9B H9D 0.9681 .
C10 C11 1.479(9) .
C10 H10A 0.9600 .
C10 H10B 0.9600 .
C10 H10C 1.0150 .
C10 H10D 0.9676 .
C11 C12 1.478(9) .
C11 H11A 0.9900 .
C11 H11B 0.9900 .
C12 C13 1.506(9) .
C12 H12A 0.9900 .
C12 H12B 0.9900 .
C14 C15 1.399(19) .
C14 H14 0.9500 .
C15 C16 1.34(2) .
C15 H15 0.9500 .
C16 C17 1.40(2) .
C16 H16 0.9500 .
C17 C18 1.439(15) .
C17 C22 1.45(2) .
C18 C19 1.430(17) .
C19 C20 1.427(16) .
C20 C21 1.39(2) .
C20 C23 1.50(2) .
C21 C22 1.35(3) .
C21 H21 0.9500 .
C22 H22 0.9500 .
C23 C24 1.31(2) .
C23 H23 0.9500 .
C24 C25 1.414(17) .
C24 H24 0.9500 .
C25 H25 0.9500 .
